data_1554895
loop_
_publ_author_name
'Wang, Guodong'
'Sun, Jian'
'Wang, Kai'
'Han, Junfen'
'Li, Hongshuang'
'Duan, Guiyun'
'You, Guirong'
'Li, Furong'
'Xia, Chengcai'

_publ_section_title
;
 Palladium-catalyzed direct C--H nitration and intramolecular C--H
 functionalization for the synthesis of
 3-nitro-1-(phenylsulfonyl)-1H-indazole derivatives
;
_journal_issue 10
_journal_name_full 'Organic Chemistry Frontiers'
_journal_page_first 1608
_journal_paper_doi 10.1039/C9QO00367C
_journal_volume 6
_journal_year 2019
_chemical_formula_moiety 'C16 H15 N3 O4 S'
_chemical_formula_sum 'C16 H15 N3 O4 S'
_chemical_formula_weight 345.37
_chemical_name_systematic 6-ethyl-3-nitro-1-tosyl-1H-indazole
_space_group_IT_number 14
_space_group_name_Hall '-P 2yn'
_space_group_name_H-M_alt 'P 1 21/n 1'
_symmetry_cell_setting monoclinic
_symmetry_space_group_name_H-M 'P 1 21/n 1'
_atom_sites_solution_hydrogens geom
_atom_sites_solution_primary direct
_atom_sites_solution_secondary difmap
_audit_creation_method SHELXL-97
_audit_update_record
;
2018-10-04 deposited with the CCDC.	2019-03-28 downloaded from the CCDC.
;
_cell_angle_alpha 90.00
_cell_angle_beta 101.5090(10)
_cell_angle_gamma 90.00
_cell_formula_units_Z 4
_cell_length_a 14.0500(11)
_cell_length_b 8.3338(6)
_cell_length_c 14.2852(11)
_cell_measurement_reflns_used 3207
_cell_measurement_temperature 273(2)
_cell_measurement_theta_max 26.16
_cell_measurement_theta_min 2.84
_cell_volume 1639.0(2)
_computing_cell_refinement 'Bruker SMART'
_computing_data_collection 'Bruker SMART'
_computing_data_reduction 'Bruker SAINT'
_computing_molecular_graphics 'Bruker SHELXTL'
_computing_publication_material 'Bruker SHELXTL'
_computing_structure_refinement 'SHELXL-97 (Sheldrick, 1997)'
_computing_structure_solution 'SHELXS-97 (Sheldrick, 1990)'
_diffrn_ambient_temperature 273(2)
_diffrn_measured_fraction_theta_full 1.000
_diffrn_measured_fraction_theta_max 1.000
_diffrn_measurement_device_type 'CCD area detector'
_diffrn_measurement_method 'phi and omega scans'
_diffrn_radiation_monochromator graphite
_diffrn_radiation_source 'fine-focus sealed tube'
_diffrn_radiation_type MoK\a
_diffrn_radiation_wavelength 0.71073
_diffrn_reflns_av_R_equivalents 0.0253
_diffrn_reflns_av_sigmaI/netI 0.0261
_diffrn_reflns_limit_h_max 16
_diffrn_reflns_limit_h_min -17
_diffrn_reflns_limit_k_max 9
_diffrn_reflns_limit_k_min -10
_diffrn_reflns_limit_l_max 17
_diffrn_reflns_limit_l_min -16
_diffrn_reflns_number 9403
_diffrn_reflns_theta_full 25.50
_diffrn_reflns_theta_max 25.50
_diffrn_reflns_theta_min 1.86
_exptl_absorpt_coefficient_mu 0.223
_exptl_absorpt_correction_T_max 0.9737
_exptl_absorpt_correction_T_min 0.9526
_exptl_absorpt_correction_type multi-scan
_exptl_absorpt_process_details sadabs
_exptl_crystal_colour yellow
_exptl_crystal_density_diffrn 1.400
_exptl_crystal_density_method 'not measured'
_exptl_crystal_description block
_exptl_crystal_F_000 720
_exptl_crystal_recrystallization_method 'Vapour deposition'
_exptl_crystal_size_max 0.22
_exptl_crystal_size_mid 0.18
_exptl_crystal_size_min 0.12
_refine_diff_density_max 0.298
_refine_diff_density_min -0.274
_refine_diff_density_rms 0.037
_refine_ls_extinction_method none
_refine_ls_goodness_of_fit_ref 1.042
_refine_ls_hydrogen_treatment constr
_refine_ls_matrix_type full
_refine_ls_number_parameters 217
_refine_ls_number_reflns 3045
_refine_ls_number_restraints 0
_refine_ls_restrained_S_all 1.042
_refine_ls_R_factor_all 0.0499
_refine_ls_R_factor_gt 0.0408
_refine_ls_shift/su_max 0.001
_refine_ls_shift/su_mean 0.000
_refine_ls_structure_factor_coef Fsqd
_refine_ls_weighting_details 'calc w=1/[\s^2^(Fo^2^)+(0.0530P)^2^+0.5748P] where P=(Fo^2^+2Fc^2^)/3'
_refine_ls_weighting_scheme calc
_refine_ls_wR_factor_gt 0.1057
_refine_ls_wR_factor_ref 0.1132
_reflns_number_gt 2520
_reflns_number_total 3045
_reflns_threshold_expression >2sigma(I)
_cod_data_source_file c9qo00367c2.cif
_cod_data_source_block 1
_cod_depositor_comments
;
The following automatic conversions were performed:

data item '_symmetry_cell_setting' value 'Monoclinic' was changed to
'monoclinic' in accordance with the
/home/saulius/struct/COD-crude-data/automatic-downloads/DataCite-retrospective/RSC/depositions/lib/dictionaries/cif_core.dic
dictionary named 'cif_core.dic' version 2.4.2 last updated on
2011-04-26.

Automatic conversion script
Id: cif_fix_values 6909 2019-04-08 15:41:33Z antanas 
;
_cod_original_sg_symbol_H-M P2(1)/n
_cod_database_code 1554895

loop_
_symmetry_equiv_pos_as_xyz
'x, y, z'
'-x+1/2, y+1/2, -z+1/2'
'-x, -y, -z'
'x-1/2, -y-1/2, z-1/2'

loop_
_atom_site_label
_atom_site_type_symbol
_atom_site_fract_x
_atom_site_fract_y
_atom_site_fract_z
_atom_site_U_iso_or_equiv
_atom_site_adp_type
_atom_site_occupancy
_atom_site_symmetry_multiplicity
_atom_site_calc_flag
_atom_site_refinement_flags
S1 S 0.69955(4) 0.23058(6) 0.85639(4) 0.04732(18) Uani 1 1 d .
O1 O 0.72051(10) 0.2733(2) 0.76665(10) 0.0602(4) Uani 1 1 d .
O2 O 0.63671(11) 0.10105(19) 0.86574(12) 0.0675(5) Uani 1 1 d .
O3 O 0.99968(16) 0.0745(3) 1.19754(14) 0.1124(8) Uani 1 1 d .
O4 O 0.85056(18) 0.0247(3) 1.19261(15) 0.1117(8) Uani 1 1 d .
N1 N 0.80927(12) 0.1789(2) 0.92393(11) 0.0481(4) Uani 1 1 d .
N2 N 0.80637(13) 0.1130(2) 1.01081(12) 0.0534(5) Uani 1 1 d .
N3 N 0.91616(18) 0.0716(3) 1.15711(15) 0.0710(6) Uani 1 1 d .
C1 C 0.89454(16) 0.1295(3) 1.05950(14) 0.0513(5) Uani 1 1 d .
C2 C 0.95916(15) 0.2092(2) 1.01054(14) 0.0464(5) Uani 1 1 d .
C3 C 0.90023(14) 0.2458(2) 0.92169(13) 0.0431(5) Uani 1 1 d .
C4 C 0.93487(15) 0.3297(3) 0.85142(14) 0.0498(5) Uani 1 1 d .
H4 H 0.8946 0.3534 0.7931 0.060 Uiso 1 1 calc R
C5 C 1.03067(16) 0.3768(3) 0.87087(16) 0.0552(5) Uani 1 1 d .
C6 C 1.08981(16) 0.3381(3) 0.95993(17) 0.0632(6) Uani 1 1 d .
H6 H 1.1546 0.3698 0.9717 0.076 Uiso 1 1 calc R
C7 C 1.05649(16) 0.2563(3) 1.02957(16) 0.0600(6) Uani 1 1 d .
H7 H 1.0971 0.2327 1.0877 0.072 Uiso 1 1 calc R
C8 C 1.07431(19) 0.4643(3) 0.79716(19) 0.0720(7) Uani 1 1 d .
H8A H 1.0242 0.5272 0.7568 0.086 Uiso 1 1 calc R
H8B H 1.1238 0.5378 0.8292 0.086 Uiso 1 1 calc R
C9 C 1.1179(3) 0.3536(4) 0.7370(3) 0.1292(15) Uani 1 1 d .
H9A H 1.1671 0.2903 0.7768 0.194 Uiso 1 1 calc R
H9B H 1.1466 0.4142 0.6926 0.194 Uiso 1 1 calc R
H9C H 1.0686 0.2842 0.7026 0.194 Uiso 1 1 calc R
C10 C 0.66830(13) 0.4000(2) 0.91529(13) 0.0400(4) Uani 1 1 d .
C11 C 0.64168(16) 0.3828(3) 1.00294(15) 0.0548(5) Uani 1 1 d .
H11 H 0.6375 0.2817 1.0293 0.066 Uiso 1 1 calc R
C12 C 0.62159(18) 0.5181(3) 1.05022(16) 0.0637(6) Uani 1 1 d .
H12 H 0.6040 0.5077 1.1093 0.076 Uiso 1 1 calc R
C13 C 0.62698(15) 0.6703(3) 1.01180(17) 0.0558(6) Uani 1 1 d .
C14 C 0.65288(16) 0.6831(3) 0.92420(16) 0.0553(5) Uani 1 1 d .
H14 H 0.6562 0.7842 0.8974 0.066 Uiso 1 1 calc R
C15 C 0.67394(15) 0.5496(3) 0.87533(14) 0.0482(5) Uani 1 1 d .
H15 H 0.6917 0.5601 0.8163 0.058 Uiso 1 1 calc R
C16 C 0.6067(2) 0.8170(4) 1.0655(2) 0.0890(9) Uani 1 1 d .
H16A H 0.6625 0.8862 1.0755 0.133 Uiso 1 1 calc R
H16B H 0.5930 0.7858 1.1261 0.133 Uiso 1 1 calc R
H16C H 0.5518 0.8729 1.0292 0.133 Uiso 1 1 calc R

loop_
_atom_site_aniso_label
_atom_site_aniso_U_11
_atom_site_aniso_U_22
_atom_site_aniso_U_33
_atom_site_aniso_U_23
_atom_site_aniso_U_13
_atom_site_aniso_U_12
S1 0.0413(3) 0.0522(3) 0.0458(3) -0.0112(2) 0.0023(2) 0.0010(2)
O1 0.0546(9) 0.0872(12) 0.0364(8) -0.0131(7) 0.0030(6) 0.0122(8)
O2 0.0550(9) 0.0541(9) 0.0891(12) -0.0159(8) 0.0037(8) -0.0091(7)
O3 0.0942(16) 0.153(2) 0.0741(13) 0.0434(14) -0.0201(12) 0.0015(15)
O4 0.1117(18) 0.152(2) 0.0774(13) 0.0490(14) 0.0322(12) 0.0147(16)
N1 0.0445(9) 0.0526(10) 0.0458(9) 0.0004(8) 0.0053(7) 0.0040(8)
N2 0.0571(11) 0.0493(10) 0.0546(11) 0.0057(8) 0.0133(9) 0.0082(8)
N3 0.0864(16) 0.0723(14) 0.0536(12) 0.0158(10) 0.0120(12) 0.0169(12)
C1 0.0590(13) 0.0485(12) 0.0446(11) 0.0026(9) 0.0060(10) 0.0155(10)
C2 0.0492(12) 0.0457(11) 0.0424(11) -0.0036(9) 0.0046(9) 0.0105(9)
C3 0.0402(10) 0.0441(11) 0.0432(10) -0.0076(9) 0.0039(8) 0.0077(8)
C4 0.0496(12) 0.0557(12) 0.0423(11) -0.0005(10) 0.0051(9) 0.0067(10)
C5 0.0485(12) 0.0570(13) 0.0596(13) -0.0008(11) 0.0099(10) 0.0040(10)
C6 0.0436(12) 0.0751(16) 0.0678(15) 0.0002(13) 0.0031(10) -0.0014(11)
C7 0.0488(13) 0.0727(16) 0.0516(13) -0.0030(11) -0.0065(10) 0.0098(11)
C8 0.0622(15) 0.0747(17) 0.0808(17) 0.0177(14) 0.0186(13) -0.0001(13)
C9 0.181(4) 0.097(3) 0.139(3) 0.028(2) 0.103(3) 0.016(3)
C10 0.0359(10) 0.0462(11) 0.0375(10) -0.0025(8) 0.0063(8) -0.0014(8)
C11 0.0663(14) 0.0519(13) 0.0509(12) 0.0060(10) 0.0231(10) -0.0009(10)
C12 0.0748(16) 0.0745(17) 0.0495(12) -0.0067(12) 0.0308(11) 0.0017(13)
C13 0.0481(12) 0.0553(13) 0.0633(14) -0.0138(11) 0.0096(10) 0.0025(10)
C14 0.0580(13) 0.0451(12) 0.0619(14) 0.0036(10) 0.0096(10) -0.0003(10)
C15 0.0493(11) 0.0549(12) 0.0401(10) 0.0036(9) 0.0086(8) -0.0010(10)
C16 0.090(2) 0.0760(19) 0.105(2) -0.0356(17) 0.0286(17) 0.0063(16)

loop_
_atom_type_symbol
_atom_type_description
_atom_type_scat_dispersion_real
_atom_type_scat_dispersion_imag
_atom_type_scat_source
C C 0.0033 0.0016 'International Tables Vol C Tables 4.2.6.8 and 6.1.1.4'
H H 0.0000 0.0000 'International Tables Vol C Tables 4.2.6.8 and 6.1.1.4'
N N 0.0061 0.0033 'International Tables Vol C Tables 4.2.6.8 and 6.1.1.4'
O O 0.0106 0.0060 'International Tables Vol C Tables 4.2.6.8 and 6.1.1.4'
S S 0.1246 0.1234 'International Tables Vol C Tables 4.2.6.8 and 6.1.1.4'

loop_
_geom_angle_atom_site_label_1
_geom_angle_atom_site_label_2
_geom_angle_atom_site_label_3
_geom_angle
O1 S1 O2 121.49(10)
O1 S1 N1 104.36(8)
O2 S1 N1 105.33(10)
O1 S1 C10 110.55(10)
O2 S1 C10 110.46(10)
N1 S1 C10 102.59(9)
N2 N1 C3 111.95(16)
N2 N1 S1 115.41(13)
C3 N1 S1 127.84(14)
C1 N2 N1 104.22(17)
O3 N3 O4 124.2(2)
O3 N3 C1 117.0(2)
O4 N3 C1 118.9(2)
N2 C1 C2 114.90(18)
N2 C1 N3 118.3(2)
C2 C1 N3 126.8(2)
C7 C2 C3 119.6(2)
C7 C2 C1 137.3(2)
C3 C2 C1 103.16(18)
C4 C3 N1 132.07(18)
C4 C3 C2 122.30(19)
N1 C3 C2 105.62(18)
C5 C4 C3 117.86(19)
C5 C4 H4 121.1
C3 C4 H4 121.1
C4 C5 C6 119.5(2)
C4 C5 C8 121.0(2)
C6 C5 C8 119.5(2)
C7 C6 C5 123.1(2)
C7 C6 H6 118.5
C5 C6 H6 118.5
C6 C7 C2 117.6(2)
C6 C7 H7 121.2
C2 C7 H7 121.2
C9 C8 C5 112.2(2)
C9 C8 H8A 109.2
C5 C8 H8A 109.2
C9 C8 H8B 109.2
C5 C8 H8B 109.2
H8A C8 H8B 107.9
C8 C9 H9A 109.5
C8 C9 H9B 109.5
H9A C9 H9B 109.5
C8 C9 H9C 109.5
H9A C9 H9C 109.5
H9B C9 H9C 109.5
C15 C10 C11 121.05(19)
C15 C10 S1 119.41(15)
C11 C10 S1 119.50(16)
C12 C11 C10 118.7(2)
C12 C11 H11 120.7
C10 C11 H11 120.7
C11 C12 C13 121.5(2)
C11 C12 H12 119.3
C13 C12 H12 119.3
C14 C13 C12 118.4(2)
C14 C13 C16 120.9(2)
C12 C13 C16 120.7(2)
C13 C14 C15 121.4(2)
C13 C14 H14 119.3
C15 C14 H14 119.3
C14 C15 C10 118.97(19)
C14 C15 H15 120.5
C10 C15 H15 120.5
C13 C16 H16A 109.5
C13 C16 H16B 109.5
H16A C16 H16B 109.5
C13 C16 H16C 109.5
H16A C16 H16C 109.5
H16B C16 H16C 109.5

loop_
_geom_bond_atom_site_label_1
_geom_bond_atom_site_label_2
_geom_bond_distance
S1 O1 1.4168(15)
S1 O2 1.4176(16)
S1 N1 1.7028(17)
S1 C10 1.7441(19)
O3 N3 1.200(3)
O4 N3 1.202(3)
N1 N2 1.365(2)
N1 C3 1.400(3)
N2 C1 1.301(3)
N3 C1 1.449(3)
C1 C2 1.417(3)
C2 C7 1.396(3)
C2 C3 1.404(3)
C3 C4 1.389(3)
C4 C5 1.376(3)
C4 H4 0.9300
C5 C6 1.411(3)
C5 C8 1.508(3)
C6 C7 1.364(3)
C6 H6 0.9300
C7 H7 0.9300
C8 C9 1.475(4)
C8 H8A 0.9700
C8 H8B 0.9700
C9 H9A 0.9600
C9 H9B 0.9600
C9 H9C 0.9600
C10 C15 1.380(3)
C10 C11 1.384(3)
C11 C12 1.372(3)
C11 H11 0.9300
C12 C13 1.390(3)
C12 H12 0.9300
C13 C14 1.375(3)
C13 C16 1.500(3)
C14 C15 1.377(3)
C14 H14 0.9300
C15 H15 0.9300
C16 H16A 0.9600
C16 H16B 0.9600
C16 H16C 0.9600

loop_
_geom_torsion_atom_site_label_1
_geom_torsion_atom_site_label_2
_geom_torsion_atom_site_label_3
_geom_torsion_atom_site_label_4
_geom_torsion
O1 S1 N1 N2 -171.95(14)
O2 S1 N1 N2 -42.95(17)
C10 S1 N1 N2 72.68(16)
O1 S1 N1 C3 34.81(19)
O2 S1 N1 C3 163.80(16)
C10 S1 N1 C3 -80.57(18)
C3 N1 N2 C1 -3.6(2)
S1 N1 N2 C1 -161.11(14)
N1 N2 C1 C2 1.7(2)
N1 N2 C1 N3 179.54(18)
O3 N3 C1 N2 173.3(2)
O4 N3 C1 N2 -7.0(4)
O3 N3 C1 C2 -9.2(4)
O4 N3 C1 C2 170.5(2)
N2 C1 C2 C7 179.5(2)
N3 C1 C2 C7 1.9(4)
N2 C1 C2 C3 0.8(2)
N3 C1 C2 C3 -176.8(2)
N2 N1 C3 C4 -177.0(2)
S1 N1 C3 C4 -23.0(3)
N2 N1 C3 C2 4.2(2)
S1 N1 C3 C2 158.20(14)
C7 C2 C3 C4 -0.8(3)
C1 C2 C3 C4 178.18(18)
C7 C2 C3 N1 178.13(18)
C1 C2 C3 N1 -2.9(2)
N1 C3 C4 C5 -178.3(2)
C2 C3 C4 C5 0.4(3)
C3 C4 C5 C6 0.4(3)
C3 C4 C5 C8 178.3(2)
C4 C5 C6 C7 -0.6(4)
C8 C5 C6 C7 -178.6(2)
C5 C6 C7 C2 0.2(4)
C3 C2 C7 C6 0.5(3)
C1 C2 C7 C6 -178.0(2)
C4 C5 C8 C9 -90.9(3)
C6 C5 C8 C9 87.0(3)
O1 S1 C10 C15 -4.72(19)
O2 S1 C10 C15 -142.04(16)
N1 S1 C10 C15 106.09(16)
O1 S1 C10 C11 177.63(16)
O2 S1 C10 C11 40.31(19)
N1 S1 C10 C11 -71.56(18)
C15 C10 C11 C12 -0.5(3)
S1 C10 C11 C12 177.09(17)
C10 C11 C12 C13 0.3(4)
C11 C12 C13 C14 0.2(4)
C11 C12 C13 C16 -178.7(2)
C12 C13 C14 C15 -0.5(3)
C16 C13 C14 C15 178.4(2)
C13 C14 C15 C10 0.4(3)
C11 C10 C15 C14 0.2(3)
S1 C10 C15 C14 -177.42(16)
